data_2002526
loop_
_publ_author_name
'Mueller-Buschbaum, Hk'
'Krueger, T'

_publ_section_title
;
Ein Beitrag zur Kristallstruktur von Cu Y W2 O8, Cu Ho W2 O8 und Cu Yb
W2 O8
;
_journal_name_full
;
Zeitschrift fuer Anorganische und Allgemeine Chemie
;
_journal_page_first 52
_journal_page_last 56
_journal_paper_doi 10.1002/zaac.19926070111
_journal_volume 607
_journal_year 1992
_chemical_formula_structural 'Cu Y W2 O8'
_chemical_formula_sum 'Cu O8 W2 Y'
_chemical_name_systematic 'Copper yttrium ditungsten octaoxide'
_space_group_IT_number 1
_symmetry_cell_setting triclinic
_symmetry_equiv_pos_as_xyz x,y,z
_symmetry_Int_Tables_number 1
_symmetry_space_group_name_Hall 'P 1'
_symmetry_space_group_name_H-M 'P 1'
_cell_angle_alpha 112.30(1)
_cell_angle_beta 92.84(1)
_cell_angle_gamma 111.77(1)
_cell_formula_units_Z 1
_cell_length_a 5.939(2)
_cell_length_b 6.042(2)
_cell_length_c 5.025(2)
_cell_volume 151.1
_refine_ls_R_factor_all 0.056
_cod_database_code 2002526

loop_
_atom_site_aniso_label
_atom_site_aniso_B_11
_atom_site_aniso_B_12
_atom_site_aniso_B_13
_atom_site_aniso_B_22
_atom_site_aniso_B_23
_atom_site_aniso_B_33
W1 0.49(3) -0.22(3) -0.13(3) 1.01(4) 0.54(3) 1.26(4)
W2 0.57(3) -0.29(3) -0.07(3) 1.05(4) 0.56(3) 1.33(4)
Y1 0.59(5) 0.07(4) 0.18(4) 0.35(5) 0.05(5) 1.29(6)
Cu1 2.90(9) 1.49(6) 1.23(7) 1.14(6) 1.14(6) 2.54(8)

loop_
_atom_site_label
_atom_site_type_symbol
_atom_site_symmetry_multiplicity
_atom_site_Wyckoff_symbol
_atom_site_fract_x
_atom_site_fract_y
_atom_site_fract_z
_atom_site_occupancy
_atom_site_attached_hydrogens
_atom_site_calc_flag
W1 W6+ 1 a 0.0378 0.6125 0.3775 1. 0 d
W2 W6+ 1 a 0.3828(2) 0.5789(2) 0.8749(2) 1. 0 d
Y1 Y3+ 1 a 0.7507(4) 0.1037(4) 0.7059(5) 1. 0 d
Cu1 Cu1+ 1 a 0.2038(12) 0.0928(10) 0.1258(13) 1. 0 d
O1 O2- 1 a 0.9192(18) 0.8457(18) 0.5909(18) 1. 0 d
O2 O2- 1 a 0.7920(18) 0.3602(18) 0.0704(18) 1. 0 d
O3 O2- 1 a 0.3832(18) 0.7773(18) 0.6526(19) 1. 0 d
O4 O2- 1 a 0.2654(18) 0.4094(18) 0.0999(19) 1. 0 d
O5 O2- 1 a 0.0349(16) 0.3938(16) 0.5848(17) 1. 0 d
O6 O2- 1 a 0.2332(17) 0.8200(17) 0.1969(18) 1. 0 d
O7 O2- 1 a 0.4926(18) 0.3578(18) 0.6294(19) 1. 0 d
O8 O2- 1 a 0.6829(18) 0.8440(18) 0.0870(19) 1. 0 d

loop_
_atom_type_symbol
_atom_type_oxidation_number
W6+ 6.000
Y3+ 3.000
Cu1+ 1.000
O2- -2.000
